data_2235038
loop_
_publ_author_name
'Tahir, M. Nawaz'
'Umar, M. Naveed'
'Ali, Akbar'
'Shad, Hazoor Ahmad'

_publ_section_title
;
 2-[(<i>E</i>)-3,4-Dimethoxybenzylidene]hydrazinecarboxamide
;
_journal_coeditor_code HB6783
_journal_issue 6
_journal_name_full 'Acta Crystallographica Section E'
_journal_page_first o1724
_journal_paper_doi 10.1107/S1600536812020739
_journal_volume 68
_journal_year 2012
_chemical_formula_iupac 'C10 H13 N3 O3'
_chemical_formula_moiety 'C10 H13 N3 O3'
_chemical_formula_sum 'C10 H13 N3 O3'
_chemical_formula_weight 223.23
_chemical_name_systematic
;
2-[(<i>E</i>)-3,4-Dimethoxybenzylidene]hydrazinecarboxamide
;
_space_group_IT_number 15
_symmetry_cell_setting monoclinic
_symmetry_space_group_name_Hall '-C 2yc'
_symmetry_space_group_name_H-M 'C 1 2/c 1'
_atom_sites_solution_hydrogens geom
_atom_sites_solution_primary direct
_atom_sites_solution_secondary difmap
_audit_creation_method SHELXL-97
_cell_angle_alpha 90
_cell_angle_beta 126.2340(10)
_cell_angle_gamma 90
_cell_formula_units_Z 8
_cell_length_a 22.2300(7)
_cell_length_b 7.6367(3)
_cell_length_c 15.6482(6)
_cell_measurement_reflns_used 1389
_cell_measurement_temperature 296(2)
_cell_measurement_theta_max 26.00
_cell_measurement_theta_min 2.27
_cell_volume 2142.76(14)
_computing_cell_refinement 'SAINT (Bruker, 2007)'
_computing_data_collection 'APEX2 (Bruker, 2007)'
_computing_data_reduction 'SAINT (Bruker, 2007)'
_computing_molecular_graphics 'ORTEP-3 for Windows (Farrugia, 1997) and PLATON (Spek, 2009)'
_computing_publication_material 'WinGX (Farrugia, 1999) and PLATON (Spek, 2009)'
_computing_structure_refinement 'SHELXL97 (Sheldrick, 2008)'
_computing_structure_solution 'SHELXS97 (Sheldrick, 2008)'
_diffrn_ambient_temperature 296(2)
_diffrn_detector_area_resol_mean 8.00
_diffrn_measured_fraction_theta_full 0.999
_diffrn_measured_fraction_theta_max 0.999
_diffrn_measurement_device_type 'Bruker Kappa APEXII CCD'
_diffrn_measurement_method \w
_diffrn_radiation_monochromator graphite
_diffrn_radiation_source 'fine-focus sealed tube'
_diffrn_radiation_type MoK\a
_diffrn_radiation_wavelength 0.71073
_diffrn_reflns_av_R_equivalents 0.0398
_diffrn_reflns_av_sigmaI/netI 0.0436
_diffrn_reflns_limit_h_max 27
_diffrn_reflns_limit_h_min -26
_diffrn_reflns_limit_k_max 9
_diffrn_reflns_limit_k_min -9
_diffrn_reflns_limit_l_max 19
_diffrn_reflns_limit_l_min -19
_diffrn_reflns_number 7933
_diffrn_reflns_theta_full 26.00
_diffrn_reflns_theta_max 26.00
_diffrn_reflns_theta_min 2.27
_diffrn_standards_number 0
_exptl_absorpt_coefficient_mu 0.104
_exptl_absorpt_correction_T_max 0.985
_exptl_absorpt_correction_T_min 0.975
_exptl_absorpt_correction_type multi-scan
_exptl_absorpt_process_details '(SADABS; Bruker, 2005)'
_exptl_crystal_colour yellow
_exptl_crystal_density_diffrn 1.384
_exptl_crystal_density_method 'not measured'
_exptl_crystal_description prism
_exptl_crystal_F_000 944
_exptl_crystal_size_max 0.25
_exptl_crystal_size_mid 0.18
_exptl_crystal_size_min 0.15
_refine_diff_density_max 0.162
_refine_diff_density_min -0.203
_refine_ls_goodness_of_fit_ref 1.014
_refine_ls_hydrogen_treatment constr
_refine_ls_matrix_type full
_refine_ls_number_parameters 147
_refine_ls_number_reflns 2115
_refine_ls_number_restraints 0
_refine_ls_restrained_S_all 1.014
_refine_ls_R_factor_all 0.0753
_refine_ls_R_factor_gt 0.0429
_refine_ls_shift/su_max 0.000
_refine_ls_shift/su_mean 0.000
_refine_ls_structure_factor_coef Fsqd
_refine_ls_weighting_details 'calc w=1/[\s^2^(Fo^2^)+(0.0592P)^2^+0.0283P] where P=(Fo^2^+2Fc^2^)/3'
_refine_ls_weighting_scheme calc
_refine_ls_wR_factor_gt 0.1015
_refine_ls_wR_factor_ref 0.1209
_reflns_number_gt 1389
_reflns_number_total 2115
_reflns_threshold_expression I>2\s(I)
_cod_data_source_file hb6783.cif
_cod_data_source_block I
_cod_original_sg_symbol_H-M 'C 2/c'
_cod_database_code 2235038
_cod_database_fobs_code 2235038

loop_
_symmetry_equiv_pos_site_id
_symmetry_equiv_pos_as_xyz
1 x,y,z
2 -x,y,1/2-z
3 -x,-y,-z
4 x,-y,1/2+z
5 1/2+x,1/2+y,z
6 1/2-x,1/2+y,1/2-z
7 1/2-x,1/2-y,-z
8 1/2+x,1/2-y,1/2+z

loop_
_atom_site_aniso_label
_atom_site_aniso_U_11
_atom_site_aniso_U_22
_atom_site_aniso_U_33
_atom_site_aniso_U_12
_atom_site_aniso_U_13
_atom_site_aniso_U_23
O1 0.0482(8) 0.0532(9) 0.0289(8) -0.0080(7) 0.0179(7) 0.0017(7)
O2 0.0369(8) 0.0576(9) 0.0338(8) -0.0152(7) 0.0165(7) -0.0050(7)
O3 0.0471(8) 0.0416(9) 0.0264(7) 0.0006(6) 0.0113(7) -0.0004(6)
N1 0.0408(9) 0.0384(10) 0.0272(9) 0.0008(7) 0.0120(8) -0.0009(7)
N2 0.0448(10) 0.0355(9) 0.0263(9) -0.0042(8) 0.0102(8) -0.0018(7)
N3 0.0476(10) 0.0351(10) 0.0320(10) -0.0030(8) 0.0132(8) -0.0010(7)
C1 0.0362(10) 0.0307(10) 0.0330(11) 0.0031(8) 0.0181(9) -0.0009(8)
C2 0.0401(11) 0.0327(11) 0.0345(11) -0.0023(8) 0.0224(9) -0.0013(8)
C3 0.0321(10) 0.0330(10) 0.0303(11) -0.0042(8) 0.0163(9) -0.0062(8)
C4 0.0374(10) 0.0335(10) 0.0304(10) 0.0001(8) 0.0188(9) -0.0022(8)
C5 0.0417(11) 0.0418(12) 0.0394(12) -0.0001(9) 0.0266(10) 0.0031(9)
C6 0.0307(10) 0.0406(12) 0.0421(12) 0.0005(9) 0.0184(9) 0.0015(9)
C7 0.0604(14) 0.0619(16) 0.0364(12) -0.0022(11) 0.0289(11) 0.0071(11)
C8 0.0462(12) 0.0524(14) 0.0524(14) -0.0126(10) 0.0313(12) -0.0047(11)
C9 0.0350(11) 0.0397(12) 0.0337(11) -0.0015(9) 0.0140(10) -0.0014(9)
C10 0.0289(10) 0.0391(11) 0.0294(10) -0.0001(8) 0.0136(9) -0.0010(9)

loop_
_atom_site_type_symbol
_atom_site_label
_atom_site_fract_x
_atom_site_fract_y
_atom_site_fract_z
_atom_site_U_iso_or_equiv
_atom_site_thermal_displace_type
_atom_site_occupancy
_atom_site_disorder_group
O O1 0.30582(7) -0.13305(19) 0.72476(10) 0.0464(5) Uani 1.000 -16
O O2 0.34785(7) 0.03543(19) 0.62646(10) 0.0454(5) Uani 1.000 -16
O O3 -0.01303(7) 0.24827(17) -0.02345(10) 0.0447(5) Uani 1.000 -16
N N1 0.10093(8) 0.0967(2) 0.23838(12) 0.0404(5) Uani 1.000 -16
N N2 0.04892(8) 0.0982(2) 0.12929(12) 0.0421(5) Uani 1.000 -16
N N3 0.06302(9) 0.3952(2) 0.13090(13) 0.0445(6) Uani 1.000 -16
C C1 0.15297(10) -0.0591(2) 0.40077(15) 0.0347(6) Uani 1.000 -16
C C2 0.22548(10) 0.0085(2) 0.45703(15) 0.0356(6) Uani 1.000 -16
C C3 0.27503(10) -0.0179(2) 0.56479(14) 0.0331(6) Uani 1.000 -16
C C4 0.25221(10) -0.1097(2) 0.61917(15) 0.0345(6) Uani 1.000 -16
C C5 0.18023(10) -0.1725(3) 0.56366(15) 0.0394(7) Uani 1.000 -16
C C6 0.13153(10) -0.1495(3) 0.45538(15) 0.0397(7) Uani 1.000 -16
C C7 0.28984(13) -0.2490(3) 0.78007(16) 0.0527(8) Uani 1.000 -16
C C8 0.37782(11) 0.1099(3) 0.57544(17) 0.0490(8) Uani 1.000 -16
C C9 0.10014(10) -0.0369(3) 0.28603(15) 0.0400(7) Uani 1.000 -16
C C10 0.03155(9) 0.2502(3) 0.07501(15) 0.0347(6) Uani 1.000 -16
H H2 0.24028 0.07157 0.42152 0.0427 Uiso 1.000 -16
H H2A 0.02764 0.00235 0.09601 0.0505 Uiso 1.000 -16
H H3A 0.05296 0.49443 0.09922 0.0534 Uiso 1.000 -16
H H3B 0.09351 0.38993 0.19885 0.0534 Uiso 1.000 -16
H H5 0.16442 -0.23070 0.59936 0.0473 Uiso 1.000 -16
H H6 0.08359 -0.19543 0.41857 0.0476 Uiso 1.000 -16
H H7A 0.24962 -0.20238 0.77979 0.0791 Uiso 1.000 -16
H H7B 0.33332 -0.26156 0.85185 0.0791 Uiso 1.000 -16
H H7C 0.27580 -0.36131 0.74591 0.0791 Uiso 1.000 -16
H H8A 0.35195 0.21675 0.54077 0.0735 Uiso 1.000 -16
H H8B 0.37181 0.02896 0.52397 0.0735 Uiso 1.000 -16
H H8C 0.42987 0.13423 0.62723 0.0735 Uiso 1.000 -16
H H9 0.06472 -0.12360 0.24658 0.0479 Uiso 1.000 -16

loop_
_atom_type_symbol
_atom_type_description
_atom_type_scat_dispersion_real
_atom_type_scat_dispersion_imag
_atom_type_scat_source
C C 0.0033 0.0016 ' International Tables Vol C Tables 4.2.6.8 and 6.1.1.4'
H H 0.0000 0.0000 ' International Tables Vol C Tables 4.2.6.8 and 6.1.1.4'
N N 0.0061 0.0033 ' International Tables Vol C Tables 4.2.6.8 and 6.1.1.4'
O O 0.0106 0.0060 ' International Tables Vol C Tables 4.2.6.8 and 6.1.1.4'

loop_
_geom_angle_atom_site_label_1
_geom_angle_atom_site_label_2
_geom_angle_atom_site_label_3
_geom_angle
_geom_angle_publ_flag
C4 O1 C7 117.75(18) no
C3 O2 C8 118.26(15) no
N2 N1 C9 116.05(17) no
N1 N2 C10 120.10(15) no
N1 N2 H2A 120.00 no
C10 N2 H2A 120.00 no
C10 N3 H3A 120.00 no
C10 N3 H3B 120.00 no
H3A N3 H3B 120.00 no
C2 C1 C6 118.95(18) no
C2 C1 C9 121.3(2) no
C6 C1 C9 119.7(2) no
C1 C2 C3 120.4(2) no
C2 C3 C4 119.9(2) no
O2 C3 C4 114.88(16) no
O2 C3 C2 125.2(2) no
O1 C4 C5 125.2(2) no
O1 C4 C3 115.4(2) no
C3 C4 C5 119.39(18) no
C4 C5 C6 120.3(2) no
C1 C6 C5 121.0(2) no
N1 C9 C1 122.29(19) no
O3 C10 N3 123.4(2) no
N2 C10 N3 117.33(17) no
O3 C10 N2 119.32(19) no
C1 C2 H2 120.00 no
C3 C2 H2 120.00 no
C4 C5 H5 120.00 no
C6 C5 H5 120.00 no
C1 C6 H6 120.00 no
C5 C6 H6 120.00 no
O1 C7 H7A 109.00 no
O1 C7 H7B 109.00 no
O1 C7 H7C 109.00 no
H7A C7 H7B 109.00 no
H7A C7 H7C 109.00 no
H7B C7 H7C 109.00 no
O2 C8 H8A 109.00 no
O2 C8 H8B 109.00 no
O2 C8 H8C 109.00 no
H8A C8 H8B 109.00 no
H8A C8 H8C 109.00 no
H8B C8 H8C 109.00 no
N1 C9 H9 119.00 no
C1 C9 H9 119.00 no

loop_
_geom_bond_atom_site_label_1
_geom_bond_atom_site_label_2
_geom_bond_distance
_geom_bond_publ_flag
O1 C4 1.362(2) no
O1 C7 1.422(3) no
O2 C3 1.368(3) no
O2 C8 1.426(3) no
O3 C10 1.245(2) no
N1 N2 1.385(2) no
N1 C9 1.270(3) no
N2 C10 1.353(3) no
N3 C10 1.326(3) no
N2 H2A 0.8600 no
N3 H3A 0.8600 no
N3 H3B 0.8600 no
C1 C9 1.463(3) no
C1 C2 1.401(3) no
C1 C6 1.384(3) no
C2 C3 1.379(3) no
C3 C4 1.408(3) no
C4 C5 1.379(3) no
C5 C6 1.380(3) no
C2 H2 0.9300 no
C5 H5 0.9300 no
C6 H6 0.9300 no
C7 H7A 0.9600 no
C7 H7B 0.9600 no
C7 H7C 0.9600 no
C8 H8A 0.9600 no
C8 H8B 0.9600 no
C8 H8C 0.9600 no
C9 H9 0.9300 no

loop_
_geom_hbond_atom_site_label_D
_geom_hbond_atom_site_label_H
_geom_hbond_atom_site_label_A
_geom_hbond_site_symmetry_A
_geom_hbond_distance_DH
_geom_hbond_distance_HA
_geom_hbond_distance_DA
_geom_hbond_angle_DHA
_geom_hbond_publ_flag
N2 H2A O3 3_555 0.86 2.15 2.970(2) 159 yes
N3 H3A O3 3_565 0.86 2.19 3.044(2) 170 yes
N3 H3B N1 . 0.86 2.30 2.657(2) 105 yes
N3 H3B O1 7_556 0.86 2.59 3.019(2) 112 yes
N3 H3B O2 7_556 0.86 2.30 3.119(2) 160 yes

loop_
_geom_torsion_atom_site_label_1
_geom_torsion_atom_site_label_2
_geom_torsion_atom_site_label_3
_geom_torsion_atom_site_label_4
_geom_torsion
_geom_torsion_publ_flag
C7 O1 C4 C3 -169.75(18) no
C7 O1 C4 C5 8.3(3) no
C8 O2 C3 C2 -6.2(3) no
C8 O2 C3 C4 172.38(17) no
C9 N1 N2 C10 162.2(2) no
N2 N1 C9 C1 178.4(2) no
N1 N2 C10 O3 177.1(2) no
N1 N2 C10 N3 -3.6(3) no
C6 C1 C2 C3 1.3(3) no
C9 C1 C2 C3 -178.29(19) no
C2 C1 C6 C5 0.4(3) no
C9 C1 C6 C5 180.0(2) no
C2 C1 C9 N1 -31.7(3) no
C6 C1 C9 N1 148.8(2) no
C1 C2 C3 O2 176.97(18) no
C1 C2 C3 C4 -1.5(3) no
O2 C3 C4 O1 -0.4(2) no
O2 C3 C4 C5 -178.58(18) no
C2 C3 C4 O1 178.23(17) no
C2 C3 C4 C5 0.1(3) no
O1 C4 C5 C6 -176.4(2) no
C3 C4 C5 C6 1.6(3) no
C4 C5 C6 C1 -1.9(3) no

loop_
_cod_related_entry_id
_cod_related_entry_database
_cod_related_entry_code
1 ChemSpider 5286827
